data_4502525
loop_
_publ_author_name
'Lee, So Young'
'Jung, Jong Hwa'
'Vittal, Jagadese J.'
'Lee, Shim Sung'

_publ_section_title
;
 Solvent-Dependent Networking of O2S2-Macrocycle with Silver Perchlorate
 into One- and Two-Dimensional Coordination Polymers
;
_journal_issue 3
_journal_name_full 'Crystal Growth &amp; Design'
_journal_page_first 1033
_journal_paper_doi 10.1021/cg901335w
_journal_volume 10
_journal_year 2010
_chemical_formula_sum 'C40 H48 Ag2 Cl2 O12 S4'
_chemical_formula_weight 1135.66
_chemical_name_systematic
; 
 ? 
;
_space_group_IT_number 14
_symmetry_cell_setting monoclinic
_symmetry_space_group_name_Hall '-P 2ybc'
_symmetry_space_group_name_H-M 'P 1 21/c 1'
_atom_sites_solution_hydrogens geom
_atom_sites_solution_primary direct
_atom_sites_solution_secondary difmap
_audit_creation_method SHELXTL
_cell_angle_alpha 90.00
_cell_angle_beta 107.70(3)
_cell_angle_gamma 90.00
_cell_formula_units_Z 4
_cell_length_a 16.962(3)
_cell_length_b 17.995(4)
_cell_length_c 15.200(3)
_cell_measurement_temperature 100(2)
_cell_volume 4419.9(17)
_computing_cell_refinement HKL2000
_computing_data_collection 'Bruker Proteum 300'
_computing_data_reduction HKL2000
_computing_molecular_graphics 'Bruker SHELXTL'
_computing_publication_material 'Bruker SHELXTL'
_computing_structure_refinement 'Bruker SHELXTL'
_computing_structure_solution 'Bruker SHELXTL'
_diffrn_ambient_temperature 100(2)
_diffrn_measured_fraction_theta_full 0.983
_diffrn_measured_fraction_theta_max 0.983
_diffrn_measurement_device_type 'CCD area detector'
_diffrn_measurement_method 'phi scans'
_diffrn_radiation_monochromator 'Pt coated Si double crystal'
_diffrn_radiation_source 'Fixed gap multipole wiggler beamline'
_diffrn_radiation_type synchrotron
_diffrn_radiation_wavelength 0.71073
_diffrn_reflns_av_R_equivalents 0.1144
_diffrn_reflns_av_sigmaI/netI 0.0910
_diffrn_reflns_limit_h_max 19
_diffrn_reflns_limit_h_min -19
_diffrn_reflns_limit_k_max 21
_diffrn_reflns_limit_k_min -21
_diffrn_reflns_limit_l_max 17
_diffrn_reflns_limit_l_min -17
_diffrn_reflns_number 28205
_diffrn_reflns_theta_full 26.00
_diffrn_reflns_theta_max 26.00
_diffrn_reflns_theta_min 1.26
_exptl_absorpt_coefficient_mu 1.257
_exptl_absorpt_correction_T_max 0.9398
_exptl_absorpt_correction_T_min 0.8846
_exptl_absorpt_correction_type none
_exptl_crystal_colour colorless
_exptl_crystal_density_diffrn 1.707
_exptl_crystal_density_method 'not measured'
_exptl_crystal_description block
_exptl_crystal_F_000 2304
_exptl_crystal_size_max 0.10
_exptl_crystal_size_mid 0.10
_exptl_crystal_size_min 0.05
_refine_diff_density_max 1.926
_refine_diff_density_min -1.535
_refine_diff_density_rms 0.147
_refine_ls_extinction_method none
_refine_ls_goodness_of_fit_ref 1.036
_refine_ls_hydrogen_treatment constr
_refine_ls_matrix_type full
_refine_ls_number_parameters 560
_refine_ls_number_reflns 8539
_refine_ls_number_restraints 6
_refine_ls_restrained_S_all 1.046
_refine_ls_R_factor_all 0.1143
_refine_ls_R_factor_gt 0.0612
_refine_ls_shift/su_max 0.001
_refine_ls_shift/su_mean 0.000
_refine_ls_structure_factor_coef Fsqd
_refine_ls_weighting_details 'calc w=1/[\s^2^(Fo^2^)+(0.0449P)^2^+23.3409P] where P=(Fo^2^+2Fc^2^)/3'
_refine_ls_weighting_scheme calc
_refine_ls_wR_factor_gt 0.1220
_refine_ls_wR_factor_ref 0.1469
_reflns_number_gt 5470
_reflns_number_total 8539
_reflns_threshold_expression >2sigma(I)
_cod_data_source_file cg901335w_si_002.cif
_cod_data_source_block 1
_cod_depositor_comments
;
The following automatic conversions were performed:

'_symmetry_cell_setting' value 'Monoclinic' changed to 'monoclinic'
according to /home/saulius/struct/CIF-dictionaries/cif_core.dic
dictionary named 'cif_core.dic' version 2.4.2 from 2011-04-26.

Automatic conversion script
Id: cif_fix_values 1715 2011-07-08 13:25:40Z adriana 
;
_cod_original_cell_volume 4419.8(15)
_cod_original_sg_symbol_H-M P2(1)/c
_cod_database_code 4502525

loop_
_symmetry_equiv_pos_as_xyz
'x, y, z'
'-x, y+1/2, -z+1/2'
'-x, -y, -z'
'x, -y-1/2, z-1/2'

loop_
_atom_site_label
_atom_site_type_symbol
_atom_site_fract_x
_atom_site_fract_y
_atom_site_fract_z
_atom_site_U_iso_or_equiv
_atom_site_adp_type
_atom_site_occupancy
_atom_site_symmetry_multiplicity
_atom_site_calc_flag
_atom_site_refinement_flags
_atom_site_disorder_assembly
_atom_site_disorder_group
Ag1 Ag -0.01131(3) 0.62085(3) 0.50029(4) 0.02822(16) Uani 1 1 d . . .
Ag2 Ag -0.37488(4) 0.50624(3) 0.06679(4) 0.03296(17) Uani 1 1 d . . .
Cl1 Cl 0.06866(13) 0.51897(10) 0.35031(13) 0.0339(4) Uani 1 1 d . . .
Cl2 Cl -0.52004(12) 0.50128(10) 0.17308(12) 0.0351(5) Uani 1 1 d . . .
S1 S 0.11560(11) 0.66907(10) 0.60900(13) 0.0302(4) Uani 1 1 d . A .
S2 S 0.35521(11) 0.62459(10) 0.89229(13) 0.0323(5) Uani 1 1 d . . .
S3 S -0.33310(12) 0.62836(10) 0.03343(12) 0.0288(4) Uani 1 1 d . . .
S4 S -0.15733(11) 0.60706(9) 0.40998(12) 0.0247(4) Uani 1 1 d . . .
O1 O 0.2936(5) 0.7834(4) 0.8881(5) 0.074(2) Uani 1 1 d U . .
O2 O 0.1970(4) 0.8434(3) 0.6371(4) 0.0467(16) Uani 1 1 d . A .
O3 O -0.1797(3) 0.8122(3) 0.3838(3) 0.0320(12) Uani 1 1 d . . .
O4 O -0.3577(3) 0.7995(3) 0.1652(3) 0.0328(12) Uani 1 1 d . . .
O5 O 0.0606(4) 0.5977(3) 0.3572(4) 0.0486(16) Uani 1 1 d . . .
O6 O 0.0682(5) 0.5036(4) 0.2579(4) 0.084(3) Uani 1 1 d . . .
O7 O 0.0027(4) 0.4840(4) 0.3725(7) 0.101(3) Uani 1 1 d . . .
O8 O 0.1465(4) 0.4936(4) 0.4121(4) 0.0539(17) Uani 1 1 d . . .
O9 O -0.5179(3) 0.5359(3) 0.0865(4) 0.0404(14) Uani 1 1 d . . .
O10 O -0.5819(4) 0.5361(4) 0.2036(5) 0.0613(18) Uani 1 1 d . . .
O11 O -0.5367(4) 0.4238(3) 0.1571(4) 0.0427(14) Uani 1 1 d . . .
O12 O -0.4389(4) 0.5113(3) 0.2393(4) 0.0491(16) Uani 1 1 d . . .
C1 C 0.3201(14) 0.8405(14) 0.8061(13) 0.037(6) Uani 0.45(3) 1 d P A 1
H1A H 0.3711 0.8679 0.8318 0.045 Uiso 0.45(3) 1 calc PR A 1
H1B H 0.3209 0.8139 0.7509 0.045 Uiso 0.45(3) 1 calc PR A 1
C2 C 0.2459(15) 0.8857(16) 0.7933(17) 0.052(10) Uani 0.45(3) 1 d P A 1
H2A H 0.2568 0.9282 0.8345 0.062 Uiso 0.45(3) 1 calc PR A 1
H2B H 0.2010 0.8568 0.8029 0.062 Uiso 0.45(3) 1 calc PR A 1
C1' C 0.2425(9) 0.8442(9) 0.8382(11) 0.031(5) Uani 0.55(3) 1 d P A 2
H1C H 0.2327 0.8809 0.8804 0.037 Uiso 0.55(3) 1 calc PR A 2
H1D H 0.1897 0.8260 0.7987 0.037 Uiso 0.55(3) 1 calc PR A 2
C2' C 0.2954(11) 0.8773(11) 0.7799(11) 0.024(4) Uani 0.55(3) 1 d P A 2
H2C H 0.3282 0.8392 0.7625 0.029 Uiso 0.55(3) 1 calc PR A 2
H2D H 0.3318 0.9163 0.8135 0.029 Uiso 0.55(3) 1 calc PR A 2
C3 C 0.2263(7) 0.9102(5) 0.6906(6) 0.064(3) Uani 1 1 d . . .
H3A H 0.1841 0.9485 0.6756 0.077 Uiso 1 1 calc R A 1
H3B H 0.2756 0.9292 0.6787 0.077 Uiso 1 1 calc R A 1
C4 C 0.1475(5) 0.8526(4) 0.5482(6) 0.038(2) Uani 1 1 d . . .
C5 C 0.1179(5) 0.9200(4) 0.5081(6) 0.043(2) Uani 1 1 d . A .
H5B H 0.1303 0.9636 0.5424 0.052 Uiso 1 1 calc R . .
C6 C 0.0694(5) 0.9223(4) 0.4161(6) 0.041(2) Uani 1 1 d . . .
H6B H 0.0499 0.9678 0.3889 0.049 Uiso 1 1 calc R A .
C7 C 0.0498(5) 0.8579(4) 0.3647(6) 0.040(2) Uani 1 1 d . A .
H7B H 0.0167 0.8595 0.3034 0.048 Uiso 1 1 calc R . .
C8 C 0.0804(5) 0.7905(4) 0.4059(6) 0.039(2) Uani 1 1 d . . .
H8B H 0.0674 0.7469 0.3715 0.046 Uiso 1 1 calc R A .
C9 C 0.1297(5) 0.7868(4) 0.4969(5) 0.0352(19) Uani 1 1 d . A .
C10 C 0.1704(5) 0.7142(4) 0.5363(6) 0.0356(19) Uani 1 1 d . . .
H10B H 0.2273 0.7236 0.5727 0.043 Uiso 1 1 calc R A .
H10C H 0.1710 0.6811 0.4861 0.043 Uiso 1 1 calc R . .
C11 C 0.1788(4) 0.5858(4) 0.6403(5) 0.0325(18) Uani 1 1 d . . .
H11B H 0.1487 0.5491 0.6643 0.039 Uiso 1 1 calc R A .
H11C H 0.1878 0.5652 0.5852 0.039 Uiso 1 1 calc R . .
C12 C 0.2628(5) 0.5996(4) 0.7124(6) 0.0367(19) Uani 1 1 d . A .
H12B H 0.2945 0.5539 0.7227 0.044 Uiso 1 1 calc R . .
H12C H 0.2931 0.6363 0.6887 0.044 Uiso 1 1 calc R . .
C13 C 0.2543(5) 0.6268(4) 0.8035(5) 0.0362(19) Uani 1 1 d . . .
H13A H 0.2156 0.5953 0.8219 0.043 Uiso 1 1 calc R A .
H13B H 0.2328 0.6771 0.7964 0.043 Uiso 1 1 calc R . .
C14 C 0.3285(5) 0.6605(4) 0.9928(6) 0.041(2) Uani 1 1 d . . .
H14A H 0.2688 0.6654 0.9761 0.049 Uiso 1 1 calc R A .
H14B H 0.3452 0.6241 1.0421 0.049 Uiso 1 1 calc R . .
C15 C 0.3665(5) 0.7333(4) 1.0290(6) 0.039(2) Uani 1 1 d . A .
C16 C 0.4169(5) 0.7406(4) 1.1194(5) 0.0344(18) Uani 1 1 d . . .
H16A H 0.4302 0.6986 1.1568 0.041 Uiso 1 1 calc R A .
C17 C 0.4476(5) 0.8088(4) 1.1551(5) 0.038(2) Uani 1 1 d . A .
H17A H 0.4805 0.8129 1.2162 0.046 Uiso 1 1 calc R . .
C18 C 0.4293(6) 0.8705(4) 1.1001(6) 0.051(2) Uani 1 1 d . . .
H18A H 0.4494 0.9165 1.1248 0.061 Uiso 1 1 calc R A .
C19 C 0.3816(7) 0.8659(5) 1.0087(7) 0.073(4) Uani 1 1 d . A .
H19A H 0.3707 0.9078 0.9711 0.088 Uiso 1 1 calc R . .
C20 C 0.3500(6) 0.7960(5) 0.9743(6) 0.058(3) Uani 1 1 d . A .
C21 C -0.1851(5) 0.8852(4) 0.3438(5) 0.0324(18) Uani 1 1 d . . .
H21A H -0.1305 0.9032 0.3467 0.039 Uiso 1 1 calc R . .
H21B H -0.2099 0.9197 0.3768 0.039 Uiso 1 1 calc R . .
C22 C -0.2387(5) 0.8777(4) 0.2445(5) 0.0326(18) Uani 1 1 d . . .
H22A H -0.2143 0.8409 0.2139 0.039 Uiso 1 1 calc R . .
H22B H -0.2393 0.9248 0.2133 0.039 Uiso 1 1 calc R . .
C23 C -0.3275(5) 0.8550(4) 0.2350(5) 0.0340(18) Uani 1 1 d . . .
H23A H -0.3302 0.8360 0.2937 0.041 Uiso 1 1 calc R . .
H23B H -0.3629 0.8985 0.2196 0.041 Uiso 1 1 calc R . .
C24 C -0.3825(5) 0.8207(4) 0.0737(5) 0.0310(18) Uani 1 1 d . . .
C25 C -0.3776(5) 0.8927(4) 0.0436(5) 0.0362(19) Uani 1 1 d . . .
H25A H -0.3567 0.9304 0.0863 0.043 Uiso 1 1 calc R . .
C26 C -0.4037(6) 0.9088(4) -0.0503(6) 0.046(2) Uani 1 1 d . . .
H26A H -0.3993 0.9569 -0.0705 0.055 Uiso 1 1 calc R . .
C27 C -0.4364(6) 0.8529(4) -0.1136(6) 0.047(2) Uani 1 1 d . . .
H27A H -0.4560 0.8639 -0.1763 0.057 Uiso 1 1 calc R . .
C28 C -0.4398(5) 0.7809(4) -0.0832(5) 0.042(2) Uani 1 1 d . . .
H28A H -0.4599 0.7432 -0.1261 0.050 Uiso 1 1 calc R . .
C29 C -0.4135(5) 0.7637(4) 0.0111(5) 0.0318(18) Uani 1 1 d . . .
C30 C -0.4199(5) 0.6852(4) 0.0415(5) 0.0325(18) Uani 1 1 d . . .
H30A H -0.4712 0.6635 0.0032 0.039 Uiso 1 1 calc R . .
H30B H -0.4212 0.6853 0.1048 0.039 Uiso 1 1 calc R . .
C31 C -0.2481(4) 0.6572(4) 0.1317(5) 0.0262(16) Uani 1 1 d . . .
H31A H -0.1970 0.6397 0.1226 0.031 Uiso 1 1 calc R . .
H31B H -0.2462 0.7111 0.1324 0.031 Uiso 1 1 calc R . .
C32 C -0.2500(4) 0.6308(4) 0.2268(5) 0.0263(16) Uani 1 1 d . . .
H32A H -0.2624 0.5781 0.2250 0.032 Uiso 1 1 calc R . .
H32B H -0.2925 0.6574 0.2447 0.032 Uiso 1 1 calc R . .
C33 C -0.1646(4) 0.6458(4) 0.2970(4) 0.0236(15) Uani 1 1 d . . .
H33A H -0.1552 0.6990 0.3027 0.028 Uiso 1 1 calc R . .
H33B H -0.1220 0.6241 0.2746 0.028 Uiso 1 1 calc R . .
C34 C -0.2050(4) 0.6789(4) 0.4636(5) 0.0292(17) Uani 1 1 d . . .
H34A H -0.2490 0.7030 0.4159 0.035 Uiso 1 1 calc R . .
H34B H -0.2298 0.6552 0.5061 0.035 Uiso 1 1 calc R . .
C35 C -0.1451(4) 0.7369(4) 0.5148(5) 0.0273(16) Uani 1 1 d . . .
C36 C -0.0978(5) 0.7238(4) 0.6072(5) 0.0322(18) Uani 1 1 d . . .
H36A H -0.1035 0.6789 0.6349 0.039 Uiso 1 1 calc R . .
C37 C -0.0430(5) 0.7766(4) 0.6577(5) 0.0351(19) Uani 1 1 d . . .
H37A H -0.0127 0.7672 0.7188 0.042 Uiso 1 1 calc R . .
C38 C -0.0337(5) 0.8432(4) 0.6169(5) 0.038(2) Uani 1 1 d . . .
H38A H 0.0027 0.8788 0.6508 0.045 Uiso 1 1 calc R . .
C39 C -0.0791(5) 0.8572(4) 0.5245(5) 0.0340(18) Uani 1 1 d . . .
H39A H -0.0724 0.9018 0.4967 0.041 Uiso 1 1 calc R . .
C40 C -0.1342(5) 0.8037(4) 0.4750(5) 0.0285(17) Uani 1 1 d . . .

loop_
_atom_site_aniso_label
_atom_site_aniso_U_11
_atom_site_aniso_U_22
_atom_site_aniso_U_33
_atom_site_aniso_U_23
_atom_site_aniso_U_13
_atom_site_aniso_U_12
Ag1 0.0262(3) 0.0255(3) 0.0259(3) -0.0003(2) -0.0026(2) -0.0018(2)
Ag2 0.0361(3) 0.0182(3) 0.0335(3) 0.0012(2) -0.0060(3) -0.0025(2)
Cl1 0.0436(11) 0.0262(9) 0.0275(9) 0.0018(7) 0.0039(8) -0.0047(8)
Cl2 0.0419(11) 0.0265(9) 0.0263(9) -0.0005(8) -0.0053(8) 0.0010(8)
S1 0.0272(10) 0.0206(9) 0.0327(10) -0.0013(7) -0.0057(8) -0.0023(7)
S2 0.0291(10) 0.0204(9) 0.0366(11) 0.0028(8) -0.0062(8) 0.0009(8)
S3 0.0333(10) 0.0231(9) 0.0227(9) 0.0002(7) -0.0024(8) -0.0046(8)
S4 0.0277(9) 0.0209(8) 0.0201(9) 0.0014(7) -0.0008(7) -0.0041(7)
O1 0.087(3) 0.051(3) 0.064(3) 0.004(2) -0.005(2) 0.004(2)
O2 0.066(4) 0.026(3) 0.031(3) -0.002(2) -0.011(3) -0.016(3)
O3 0.049(3) 0.019(2) 0.022(3) 0.000(2) 0.002(2) -0.006(2)
O4 0.041(3) 0.023(3) 0.025(3) 0.002(2) -0.003(2) -0.004(2)
O5 0.052(4) 0.025(3) 0.071(4) -0.010(3) 0.023(3) -0.001(3)
O6 0.115(7) 0.090(6) 0.031(3) -0.020(4) 0.000(4) 0.046(5)
O7 0.032(4) 0.095(6) 0.170(9) 0.086(6) 0.021(5) -0.003(4)
O8 0.040(4) 0.067(4) 0.050(4) 0.024(3) 0.007(3) 0.009(3)
O9 0.041(3) 0.039(3) 0.032(3) 0.015(2) -0.002(3) -0.003(3)
O10 0.049(4) 0.065(4) 0.068(5) 0.002(4) 0.016(4) 0.014(3)
O11 0.059(4) 0.023(3) 0.039(3) -0.003(2) 0.005(3) -0.006(3)
O12 0.046(4) 0.044(3) 0.041(3) -0.005(3) -0.011(3) 0.005(3)
C1 0.043(12) 0.045(13) 0.018(10) 0.013(9) 0.001(8) 0.006(11)
C2 0.034(13) 0.061(19) 0.051(17) -0.032(15) -0.001(12) -0.016(12)
C1' 0.028(8) 0.026(8) 0.034(9) 0.020(7) 0.001(7) 0.006(6)
C2' 0.023(9) 0.029(9) 0.019(8) 0.001(7) 0.004(7) -0.006(8)
C3 0.093(8) 0.037(5) 0.036(5) 0.003(4) -0.020(5) -0.030(5)
C4 0.044(5) 0.024(4) 0.038(5) -0.004(3) 0.002(4) -0.014(3)
C5 0.057(6) 0.027(4) 0.035(5) -0.007(3) -0.001(4) -0.012(4)
C6 0.044(5) 0.028(4) 0.046(5) 0.002(4) 0.006(4) -0.003(4)
C7 0.049(5) 0.034(4) 0.032(5) 0.005(3) 0.005(4) -0.002(4)
C8 0.040(5) 0.027(4) 0.042(5) -0.004(4) 0.003(4) -0.004(4)
C9 0.032(4) 0.031(4) 0.034(4) -0.001(3) -0.003(4) -0.010(3)
C10 0.033(4) 0.026(4) 0.041(5) -0.001(3) 0.002(4) -0.009(3)
C11 0.027(4) 0.022(4) 0.039(5) -0.004(3) -0.005(3) 0.000(3)
C12 0.025(4) 0.030(4) 0.048(5) 0.006(4) 0.000(4) -0.003(3)
C13 0.029(4) 0.033(4) 0.037(5) 0.002(4) -0.005(3) 0.000(3)
C14 0.038(5) 0.036(4) 0.042(5) 0.004(4) 0.002(4) 0.010(4)
C15 0.037(4) 0.029(4) 0.043(5) -0.004(4) 0.003(4) 0.014(4)
C16 0.035(4) 0.031(4) 0.034(4) 0.000(3) 0.005(4) 0.008(3)
C17 0.039(5) 0.043(5) 0.028(4) -0.004(4) 0.003(4) 0.013(4)
C18 0.065(6) 0.026(4) 0.045(5) -0.004(4) -0.006(5) 0.018(4)
C19 0.117(10) 0.024(5) 0.046(6) -0.006(4) -0.023(6) 0.019(5)
C20 0.081(7) 0.029(4) 0.037(5) -0.008(4) -0.024(5) 0.014(4)
C21 0.046(5) 0.022(4) 0.023(4) 0.003(3) 0.001(3) -0.007(3)
C22 0.042(4) 0.027(4) 0.025(4) -0.001(3) 0.005(3) -0.010(3)
C23 0.044(5) 0.026(4) 0.028(4) -0.006(3) 0.006(4) 0.002(3)
C24 0.034(4) 0.027(4) 0.025(4) 0.004(3) -0.001(3) -0.004(3)
C25 0.058(5) 0.020(4) 0.023(4) 0.002(3) 0.002(4) 0.001(4)
C26 0.062(6) 0.020(4) 0.046(5) 0.013(4) 0.001(5) 0.000(4)
C27 0.064(6) 0.033(4) 0.028(4) 0.010(4) -0.009(4) -0.001(4)
C28 0.051(5) 0.033(4) 0.030(4) 0.001(4) -0.003(4) 0.001(4)
C29 0.039(4) 0.022(4) 0.029(4) 0.003(3) 0.001(3) 0.002(3)
C30 0.034(4) 0.024(4) 0.031(4) 0.002(3) -0.003(3) -0.004(3)
C31 0.023(4) 0.025(4) 0.028(4) 0.001(3) 0.005(3) -0.004(3)
C32 0.027(4) 0.026(4) 0.025(4) 0.007(3) 0.006(3) -0.009(3)
C33 0.023(4) 0.023(3) 0.021(4) 0.002(3) 0.001(3) -0.007(3)
C34 0.030(4) 0.026(4) 0.035(4) 0.008(3) 0.014(3) -0.004(3)
C35 0.031(4) 0.027(4) 0.026(4) 0.004(3) 0.012(3) 0.004(3)
C36 0.042(5) 0.031(4) 0.023(4) 0.002(3) 0.009(4) 0.009(4)
C37 0.041(5) 0.045(5) 0.018(4) -0.009(3) 0.007(3) 0.004(4)
C38 0.041(5) 0.037(4) 0.032(4) -0.013(4) 0.007(4) 0.002(4)
C39 0.046(5) 0.030(4) 0.027(4) -0.005(3) 0.011(4) -0.002(4)
C40 0.038(4) 0.027(4) 0.017(4) -0.003(3) 0.004(3) 0.001(3)

loop_
_atom_type_symbol
_atom_type_description
_atom_type_scat_dispersion_real
_atom_type_scat_dispersion_imag
_atom_type_scat_source
C C 0.0033 0.0016 'International Tables Vol C Tables 4.2.6.8 and 6.1.1.4'
H H 0.0000 0.0000 'International Tables Vol C Tables 4.2.6.8 and 6.1.1.4'
O O 0.0106 0.0060 'International Tables Vol C Tables 4.2.6.8 and 6.1.1.4'
S S 0.1246 0.1234 'International Tables Vol C Tables 4.2.6.8 and 6.1.1.4'
Cl Cl 0.1484 0.1585 'International Tables Vol C Tables 4.2.6.8 and 6.1.1.4'
Ag Ag -0.8971 1.1015 'International Tables Vol C Tables 4.2.6.8 and 6.1.1.4'

loop_
_geom_angle_atom_site_label_1
_geom_angle_atom_site_label_2
_geom_angle_atom_site_label_3
_geom_angle
_geom_angle_site_symmetry_1
_geom_angle_site_symmetry_3
S1 Ag1 S4 161.44(7) . .
S3 Ag2 S2 155.56(7) . 3_566
S3 Ag2 O9 100.51(13) . .
S2 Ag2 O9 103.32(13) 3_566 .
S3 Ag2 O9 104.37(12) . 3_465
S2 Ag2 O9 87.20(12) 3_566 3_465
O9 Ag2 O9 74.8(2) . 3_465
O7 Cl1 O6 112.4(6) . .
O7 Cl1 O5 108.9(5) . .
O6 Cl1 O5 107.0(4) . .
O7 Cl1 O8 109.8(4) . .
O6 Cl1 O8 108.0(4) . .
O5 Cl1 O8 110.8(4) . .
O10 Cl2 O11 111.1(4) . .
O10 Cl2 O12 111.1(4) . .
O11 Cl2 O12 109.6(3) . .
O10 Cl2 O9 109.3(4) . .
O11 Cl2 O9 108.6(3) . .
O12 Cl2 O9 107.0(4) . .
C11 S1 C10 99.0(4) . .
C11 S1 Ag1 102.3(2) . .
C10 S1 Ag1 104.7(3) . .
C13 S2 C14 101.2(4) . .
C13 S2 Ag2 103.5(3) . 3_566
C14 S2 Ag2 100.2(3) . 3_566
C31 S3 C30 103.9(3) . .
C31 S3 Ag2 107.4(2) . .
C30 S3 Ag2 101.7(2) . .
C33 S4 C34 103.6(3) . .
C33 S4 Ag1 104.9(2) . .
C34 S4 Ag1 100.7(2) . .
C20 O1 C1' 120.0(9) . .
C20 O1 C1 108.7(9) . .
C1' O1 C1 55.8(9) . .
C4 O2 C3 117.2(6) . .
C40 O3 C21 118.2(5) . .
C24 O4 C23 118.9(6) . .
Cl2 O9 Ag2 107.3(3) . .
Cl2 O9 Ag2 118.7(3) . 3_465
Ag2 O9 Ag2 105.2(2) . 3_465
C2 C1 O1 91.4(16) . .
C1 C2 C3 102(2) . .
O1 C1' C2' 103.3(12) . .
C1' C2' C3 102.9(13) . .
O2 C3 C2 105.0(11) . .
O2 C3 C2' 101.8(8) . .
C2 C3 C2' 34.2(9) . .
O2 C4 C5 125.0(7) . .
O2 C4 C9 114.4(7) . .
C5 C4 C9 120.6(7) . .
C4 C5 C6 119.6(7) . .
C7 C6 C5 120.7(8) . .
C6 C7 C8 119.0(7) . .
C9 C8 C7 121.4(7) . .
C8 C9 C4 118.6(7) . .
C8 C9 C10 120.1(7) . .
C4 C9 C10 121.0(7) . .
C9 C10 S1 111.5(6) . .
C12 C11 S1 113.5(5) . .
C13 C12 C11 112.3(7) . .
C12 C13 S2 109.9(5) . .
C15 C14 S2 115.3(6) . .
C20 C15 C16 118.1(7) . .
C20 C15 C14 120.8(7) . .
C16 C15 C14 121.1(7) . .
C17 C16 C15 121.3(7) . .
C18 C17 C16 119.6(7) . .
C17 C18 C19 121.4(8) . .
C18 C19 C20 118.0(8) . .
C15 C20 O1 113.0(8) . .
C15 C20 C19 121.6(8) . .
O1 C20 C19 125.0(8) . .
O3 C21 C22 106.4(5) . .
C21 C22 C23 113.2(6) . .
O4 C23 C22 112.1(6) . .
O4 C24 C25 124.2(6) . .
O4 C24 C29 114.9(6) . .
C25 C24 C29 120.9(7) . .
C24 C25 C26 120.0(7) . .
C27 C26 C25 119.9(7) . .
C28 C27 C26 119.8(8) . .
C27 C28 C29 121.0(8) . .
C24 C29 C28 118.3(7) . .
C24 C29 C30 122.2(7) . .
C28 C29 C30 119.5(7) . .
C29 C30 S3 111.9(6) . .
C32 C31 S3 116.8(5) . .
C31 C32 C33 108.4(5) . .
C32 C33 S4 111.5(5) . .
C35 C34 S4 113.5(5) . .
C40 C35 C36 118.1(7) . .
C40 C35 C34 122.5(6) . .
C36 C35 C34 119.5(6) . .
C37 C36 C35 121.3(7) . .
C38 C37 C36 119.7(7) . .
C37 C38 C39 120.2(7) . .
C40 C39 C38 119.4(7) . .
O3 C40 C35 115.4(6) . .
O3 C40 C39 123.2(7) . .
C35 C40 C39 121.4(7) . .

loop_
_geom_bond_atom_site_label_1
_geom_bond_atom_site_label_2
_geom_bond_distance
_geom_bond_site_symmetry_2
Ag1 S1 2.4401(19) .
Ag1 S4 2.452(2) .
Ag2 S3 2.4099(19) .
Ag2 S2 2.4321(19) 3_566
Ag2 O9 2.588(6) .
Ag2 O9 2.595(5) 3_465
Cl1 O7 1.412(7) .
Cl1 O6 1.430(7) .
Cl1 O5 1.430(6) .
Cl1 O8 1.443(6) .
Cl2 O10 1.415(7) .
Cl2 O11 1.429(5) .
Cl2 O12 1.449(6) .
Cl2 O9 1.467(5) .
S1 C11 1.820(7) .
S1 C10 1.835(8) .
S2 C13 1.830(7) .
S2 C14 1.838(9) .
S2 Ag2 2.4321(19) 3_566
S3 C31 1.809(7) .
S3 C30 1.827(8) .
S4 C33 1.823(7) .
S4 C34 1.841(7) .
O1 C20 1.385(10) .
O1 C1' 1.458(15) .
O1 C1 1.77(2) .
O2 C4 1.367(9) .
O2 C3 1.452(9) .
O3 C40 1.374(8) .
O3 C21 1.437(8) .
O4 C24 1.379(8) .
O4 C23 1.434(8) .
O9 Ag2 2.595(5) 3_465
C1 C2 1.46(4) .
C2 C3 1.56(3) .
C1' C2' 1.56(3) .
C2' C3 1.61(2) .
C4 C5 1.383(11) .
C4 C9 1.400(10) .
C5 C6 1.390(11) .
C6 C7 1.382(11) .
C7 C8 1.391(11) .
C8 C9 1.384(10) .
C9 C10 1.513(10) .
C11 C12 1.530(10) .
C12 C13 1.516(11) .
C14 C15 1.490(11) .
C15 C20 1.380(11) .
C15 C16 1.387(11) .
C16 C17 1.380(11) .
C17 C18 1.367(11) .
C18 C19 1.382(12) .
C19 C20 1.403(12) .
C21 C22 1.513(9) .
C22 C23 1.525(11) .
C24 C25 1.385(10) .
C24 C29 1.389(10) .
C25 C26 1.390(11) .
C26 C27 1.385(11) .
C27 C28 1.384(11) .
C28 C29 1.401(10) .
C29 C30 1.500(10) .
C31 C32 1.531(9) .
C32 C33 1.538(9) .
C34 C35 1.499(10) .
C35 C40 1.385(10) .
C35 C36 1.409(10) .
C36 C37 1.386(11) .
C37 C38 1.380(11) .
C38 C39 1.404(11) .
C39 C40 1.392(10) .
